data_4080125
loop_
_publ_author_name
'Murugesapandian, Balasubramanian'
'Kuzdrowska, Magdalena'
'Gamer, Michael T.'
'Hartenstein, Larissa'
'Roesky, Peter W.'

_publ_section_title
;
 (Iminophosphoranyl)(thiophosphoranyl)methanide
 {CH(PPh2NSiMe3)(Ph2PS)}&#x2212;as a Ligand in Rare-Earth-Element
 Chemistry
;
_journal_issue 5
_journal_name_full Organometallics
_journal_page_first 1500
_journal_page_last 1506
_journal_paper_doi 10.1021/om400001e
_journal_volume 32
_journal_year 2013
_chemical_formula_moiety 'C36 H58 N3 P2 S Si5 Sm'
_chemical_formula_sum 'C36 H58 N3 P2 S Si5 Sm'
_chemical_formula_weight 917.65
_chemical_name_systematic
; 
 ? 
;
_space_group_IT_number 14
_space_group_name_Hall '-P 2ybc'
_symmetry_cell_setting monoclinic
_symmetry_Int_Tables_number 14
_symmetry_space_group_name_Hall '-P 2ybc'
_symmetry_space_group_name_H-M 'P 1 21/c 1'
_atom_sites_solution_hydrogens geom
_atom_sites_solution_primary direct
_atom_sites_solution_secondary difmap
_audit_creation_method SHELXL-97
_cell_angle_alpha 90.00
_cell_angle_beta 92.609(2)
_cell_angle_gamma 90.00
_cell_formula_units_Z 8
_cell_length_a 18.1063(5)
_cell_length_b 18.3094(8)
_cell_length_c 28.5034(9)
_cell_measurement_reflns_used 18882
_cell_measurement_temperature 150(2)
_cell_measurement_theta_max 26.56
_cell_measurement_theta_min 1.43
_cell_volume 9439.5(6)
_computing_cell_refinement 'STOE X-AREA, PLATON (A.L.Spek, 2005)'
_computing_data_collection 'STOE X-AREA'
_computing_data_reduction 'STOE X-RED, PLATON (A.L.Spek, 2005)'
_computing_molecular_graphics
;
O. V. Dolomanov, L. J. Bourhis, R. J. Gildea, J. A. K. Howard and H. Puschmann,
OLEX2: a complete structure solution, refinement and analysis program.
J. Appl. Cryst. (2009). 42, 339-341.
;
_computing_publication_material
;
O. V. Dolomanov, L. J. Bourhis, R. J. Gildea, J. A. K. Howard and H. Puschmann,
OLEX2: a complete structure solution, refinement and analysis program.
J. Appl. Cryst. (2009). 42, 339-341.
;
_computing_structure_refinement 'SHELXL-97 (Sheldrick, 1997)'
_computing_structure_solution 'SHELXS-97 (Sheldrick, 1997)'
_diffrn_ambient_temperature 150(2)
_diffrn_measured_fraction_theta_full 0.996
_diffrn_measured_fraction_theta_max 0.996
_diffrn_measurement_device_type 'STOE IPDS 2'
_diffrn_measurement_method 'area detector'
_diffrn_radiation_monochromator graphite
_diffrn_radiation_source 'fine-focus sealed tube'
_diffrn_radiation_type MoK\a
_diffrn_radiation_wavelength 0.71073
_diffrn_reflns_av_R_equivalents 0.0963
_diffrn_reflns_av_sigmaI/netI 0.1156
_diffrn_reflns_limit_h_max 18
_diffrn_reflns_limit_h_min -21
_diffrn_reflns_limit_k_max 21
_diffrn_reflns_limit_k_min -21
_diffrn_reflns_limit_l_max 34
_diffrn_reflns_limit_l_min -34
_diffrn_reflns_number 61271
_diffrn_reflns_theta_full 25.33
_diffrn_reflns_theta_max 25.33
_diffrn_reflns_theta_min 1.32
_exptl_absorpt_coefficient_mu 1.509
_exptl_absorpt_correction_T_max 0.9980
_exptl_absorpt_correction_T_min 0.9543
_exptl_absorpt_correction_type integration
_exptl_absorpt_process_details 'STOE X-RED & X-SHAPE'
_exptl_crystal_colour colourless
_exptl_crystal_density_diffrn 1.291
_exptl_crystal_density_method 'not measured'
_exptl_crystal_description fragment
_exptl_crystal_F_000 3784
_exptl_crystal_size_max 0.277
_exptl_crystal_size_mid 0.169
_exptl_crystal_size_min 0.026
_refine_diff_density_max 0.879
_refine_diff_density_min -0.667
_refine_diff_density_rms 0.079
_refine_ls_extinction_method none
_refine_ls_goodness_of_fit_ref 0.991
_refine_ls_hydrogen_treatment constr
_refine_ls_matrix_type full
_refine_ls_number_parameters 879
_refine_ls_number_reflns 17150
_refine_ls_number_restraints 17
_refine_ls_restrained_S_all 0.992
_refine_ls_R_factor_all 0.1603
_refine_ls_R_factor_gt 0.0760
_refine_ls_shift/su_max 0.001
_refine_ls_shift/su_mean 0.000
_refine_ls_structure_factor_coef Fsqd
_refine_ls_weighting_details 'calc w=1/[\s^2^(Fo^2^)+(0.0427P)^2^+0.0000P] where P=(Fo^2^+2Fc^2^)/3'
_refine_ls_weighting_scheme calc
_refine_ls_wR_factor_gt 0.1140
_refine_ls_wR_factor_ref 0.1355
_reflns_number_gt 8624
_reflns_number_total 17150
_reflns_threshold_expression >2sigma(I)
_cod_data_source_file om400001e_si_001.cif
_cod_data_source_block 3b
_cod_original_sg_symbol_H-M 'P 21/c'
_cod_database_code 4080125

loop_
_symmetry_equiv_pos_as_xyz
'x, y, z'
'-x, y+1/2, -z+1/2'
'-x, -y, -z'
'x, -y-1/2, z-1/2'

loop_
_atom_site_label
_atom_site_type_symbol
_atom_site_fract_x
_atom_site_fract_y
_atom_site_fract_z
_atom_site_U_iso_or_equiv
_atom_site_adp_type
_atom_site_occupancy
_atom_site_symmetry_multiplicity
_atom_site_calc_flag
_atom_site_refinement_flags
_atom_site_disorder_assembly
_atom_site_disorder_group
Sm1 Sm 0.03501(2) 0.75812(3) 0.355963(15) 0.05566(14) Uani 1 1 d . . .
Sm2 Sm 0.55810(2) 0.75198(3) 0.063277(13) 0.05544(14) Uani 1 1 d . B .
S1 S 0.15050(15) 0.80171(14) 0.29356(12) 0.0812(9) Uani 1 1 d . . .
S2 S 0.58600(17) 0.86206(16) 0.13265(10) 0.0783(9) Uani 1 1 d . B .
P1 P 0.13633(14) 0.70234(13) 0.26621(9) 0.0585(7) Uani 1 1 d . . .
P2 P -0.03477(12) 0.69757(12) 0.26017(7) 0.0459(5) Uani 1 1 d . . .
P3 P 0.48844(15) 0.83234(14) 0.15864(9) 0.0582(7) Uani 1 1 d . . .
P4 P 0.50402(13) 0.66266(13) 0.15069(8) 0.0485(6) Uani 1 1 d . . .
Si1 Si -0.13464(14) 0.82179(14) 0.28705(9) 0.0572(6) Uani 1 1 d . . .
Si2 Si -0.0243(2) 0.86511(19) 0.43119(11) 0.0871(10) Uani 1 1 d . . .
H2 H -0.0568 0.8273 0.4155 0.105 Uiso 1 1 calc R . .
Si3 Si 0.1291(3) 0.9159(3) 0.41346(16) 0.1225(16) Uani 1 1 d D . .
H3B H 0.1722 0.9003 0.3951 0.147 Uiso 0.60 1 calc PR A 2
H3A H 0.1336 0.8987 0.4468 0.147 Uiso 0.40 1 calc PR A 1
Si4 Si 0.1129(2) 0.6470(3) 0.42666(16) 0.1159(14) Uani 1 1 d . . .
H4 H 0.1436 0.6823 0.4092 0.139 Uiso 1 1 calc R . .
Si5 Si -0.0510(2) 0.6167(2) 0.41958(13) 0.0977(12) Uani 1 1 d . . .
H5 H -0.0946 0.6464 0.4084 0.117 Uiso 1 1 calc R . .
Si6 Si 0.64421(16) 0.58846(16) 0.12207(12) 0.0721(8) Uani 1 1 d . . .
Si7 Si 0.67154(17) 0.7235(2) -0.01590(11) 0.0887(11) Uani 1 1 d . B .
H7 H 0.6327 0.6861 -0.0103 0.106 Uiso 1 1 calc R . .
Si8A Si 0.7155(4) 0.8666(4) 0.0324(3) 0.080(2) Uani 0.60 1 d PD B 1
H8A H 0.7464 0.8683 0.0043 0.096 Uiso 0.60 1 calc PR B 1
Si8B Si 0.7433(6) 0.8332(7) 0.0407(4) 0.082(3) Uani 0.40 1 d PD B 2
H8B H 0.7844 0.8052 0.0268 0.098 Uiso 0.40 1 calc PR B 2
Si9A Si 0.4406(6) 0.8436(7) 0.0002(3) 0.098(3) Uani 0.50 1 d P B 1
H9A H 0.4713 0.8711 0.0243 0.117 Uiso 0.50 1 calc PR B 1
Si9B Si 0.4519(6) 0.8446(7) -0.0264(5) 0.129(4) Uani 0.50 1 d PD B 2
H9B H 0.4817 0.8338 -0.0542 0.155 Uiso 0.50 1 calc PR B 2
Si10 Si 0.4244(2) 0.6829(2) -0.00639(14) 0.1041(12) Uani 1 1 d D . .
H10A H 0.4588 0.6415 0.0012 0.125 Uiso 0.50 1 calc PR C 2
H10 H 0.4557 0.6497 0.0140 0.125 Uiso 0.50 1 calc PR C 1
N1 N -0.0630(3) 0.7596(4) 0.2947(2) 0.0465(15) Uani 1 1 d . . .
N2 N 0.0560(5) 0.8608(5) 0.4018(3) 0.074(2) Uani 1 1 d . D .
N3 N 0.0266(5) 0.6634(5) 0.4070(3) 0.072(2) Uani 1 1 d . . .
N4 N 0.5717(4) 0.6498(4) 0.1172(3) 0.0551(19) Uani 1 1 d . B .
N5 N 0.6637(4) 0.7856(5) 0.0271(3) 0.080(3) Uani 1 1 d . . .
N6 N 0.4656(4) 0.7629(6) 0.0072(2) 0.076(3) Uani 1 1 d . B .
C1 C 0.0529(4) 0.6659(5) 0.2796(3) 0.050(2) Uani 1 1 d . . .
H1 H 0.0546 0.6127 0.2877 0.060 Uiso 1 1 calc R . .
C2 C 0.2076(7) 0.6402(6) 0.2885(5) 0.1013(16) Uani 1 1 d U . .
C3 C 0.2023(7) 0.5673(6) 0.2857(5) 0.1013(16) Uani 1 1 d U . .
H3 H 0.1585 0.5462 0.2720 0.122 Uiso 1 1 calc R . .
C4 C 0.2587(6) 0.5216(6) 0.3023(5) 0.1013(16) Uani 1 1 d . . .
H4A H 0.2533 0.4702 0.2993 0.122 Uiso 1 1 calc R . .
C5 C 0.3193(7) 0.5486(6) 0.3220(5) 0.1013(16) Uani 1 1 d . . .
H5A H 0.3570 0.5170 0.3344 0.122 Uiso 1 1 calc R . .
C6 C 0.3279(7) 0.6218(6) 0.3245(5) 0.1013(16) Uani 1 1 d . . .
H6 H 0.3724 0.6422 0.3377 0.122 Uiso 1 1 calc R . .
C7 C 0.2711(6) 0.6668(6) 0.3077(5) 0.1013(16) Uani 1 1 d U . .
H7A H 0.2774 0.7183 0.3098 0.122 Uiso 1 1 calc R . .
C8 C 0.1529(6) 0.7034(7) 0.2018(4) 0.074(3) Uani 1 1 d . . .
C9 C 0.1227(7) 0.6495(8) 0.1744(4) 0.089(4) Uani 1 1 d . . .
H9 H 0.0936 0.6129 0.1882 0.107 Uiso 1 1 calc R . .
C10 C 0.1340(8) 0.6472(10) 0.1259(4) 0.112(5) Uani 1 1 d . . .
H10B H 0.1125 0.6094 0.1070 0.134 Uiso 1 1 calc R . .
C11 C 0.1745(10) 0.6977(13) 0.1069(6) 0.139(7) Uani 1 1 d . . .
H11 H 0.1823 0.6953 0.0742 0.167 Uiso 1 1 calc R . .
C12 C 0.2079(7) 0.7571(11) 0.1340(6) 0.131(6) Uani 1 1 d . . .
H12 H 0.2364 0.7938 0.1197 0.158 Uiso 1 1 calc R . .
C13 C 0.1959(7) 0.7578(9) 0.1831(5) 0.124(5) Uani 1 1 d . . .
H13 H 0.2172 0.7950 0.2027 0.149 Uiso 1 1 calc R . .
C14 C -0.0929(5) 0.6170(4) 0.2579(3) 0.049(2) Uani 1 1 d . . .
C15 C -0.1635(5) 0.6192(5) 0.2732(3) 0.064(3) Uani 1 1 d . . .
H15 H -0.1815 0.6633 0.2861 0.077 Uiso 1 1 calc R . .
C16 C -0.2092(7) 0.5589(6) 0.2702(4) 0.091(4) Uani 1 1 d . . .
H16 H -0.2582 0.5618 0.2806 0.109 Uiso 1 1 calc R . .
C17 C -0.1839(7) 0.4955(6) 0.2525(4) 0.086(3) Uani 1 1 d . . .
H17 H -0.2145 0.4534 0.2512 0.103 Uiso 1 1 calc R . .
C18 C -0.1128(7) 0.4925(6) 0.2361(5) 0.093(4) Uani 1 1 d . . .
H18 H -0.0950 0.4486 0.2229 0.112 Uiso 1 1 calc R . .
C19 C -0.0689(6) 0.5525(6) 0.2391(4) 0.077(3) Uani 1 1 d . . .
H19 H -0.0203 0.5499 0.2280 0.093 Uiso 1 1 calc R . .
C20 C -0.0343(5) 0.7333(6) 0.2007(3) 0.061(3) Uani 1 1 d . . .
C21 C -0.0660(6) 0.6952(7) 0.1628(3) 0.078(3) Uani 1 1 d . . .
H21 H -0.0909 0.6503 0.1674 0.094 Uiso 1 1 calc R . .
C22 C -0.0607(9) 0.7237(11) 0.1182(4) 0.121(6) Uani 1 1 d . . .
H22 H -0.0812 0.6975 0.0919 0.145 Uiso 1 1 calc R . .
C23 C -0.0267(10) 0.7883(13) 0.1113(6) 0.142(8) Uani 1 1 d . . .
H23 H -0.0248 0.8073 0.0804 0.170 Uiso 1 1 calc R . .
C24 C 0.0050(8) 0.8267(10) 0.1479(6) 0.126(6) Uani 1 1 d . . .
H24 H 0.0299 0.8714 0.1426 0.151 Uiso 1 1 calc R . .
C25 C 0.0004(6) 0.7990(6) 0.1934(4) 0.079(3) Uani 1 1 d . . .
H25 H 0.0212 0.8256 0.2194 0.095 Uiso 1 1 calc R . .
C26 C -0.1907(5) 0.8107(6) 0.2304(3) 0.075(3) Uani 1 1 d . . .
H26A H -0.1605 0.8241 0.2041 0.113 Uiso 1 1 calc R . .
H26B H -0.2342 0.8424 0.2307 0.113 Uiso 1 1 calc R . .
H26C H -0.2065 0.7597 0.2270 0.113 Uiso 1 1 calc R . .
C27 C -0.0944(6) 0.9159(5) 0.2890(4) 0.082(3) Uani 1 1 d . . .
H27A H -0.0632 0.9217 0.3178 0.123 Uiso 1 1 calc R . .
H27B H -0.1344 0.9520 0.2887 0.123 Uiso 1 1 calc R . .
H27C H -0.0645 0.9235 0.2616 0.123 Uiso 1 1 calc R . .
C28 C -0.2000(5) 0.8139(6) 0.3354(3) 0.071(3) Uani 1 1 d . . .
H28A H -0.2187 0.7637 0.3366 0.106 Uiso 1 1 calc R . .
H28B H -0.2414 0.8476 0.3295 0.106 Uiso 1 1 calc R . .
H28C H -0.1743 0.8261 0.3653 0.106 Uiso 1 1 calc R . .
C29 C -0.0214(9) 0.8395(9) 0.4935(4) 0.132(6) Uani 1 1 d . . .
H29A H 0.0143 0.7999 0.4990 0.198 Uiso 1 1 calc R . .
H29B H -0.0705 0.8231 0.5021 0.198 Uiso 1 1 calc R . .
H29C H -0.0065 0.8818 0.5127 0.198 Uiso 1 1 calc R . .
C30 C -0.0787(9) 0.9510(8) 0.4251(5) 0.141(6) Uani 1 1 d . . .
H30A H -0.0519 0.9861 0.4062 0.211 Uiso 1 1 calc R . .
H30B H -0.0859 0.9716 0.4562 0.211 Uiso 1 1 calc R . .
H30C H -0.1269 0.9405 0.4095 0.211 Uiso 1 1 calc R . .
C31A C 0.2251(16) 0.863(2) 0.3976(10) 0.139(17) Uani 0.40 1 d P D 1
H31A H 0.2284 0.8167 0.4145 0.209 Uiso 0.40 1 calc PR D 1
H31B H 0.2676 0.8939 0.4071 0.209 Uiso 0.40 1 calc PR D 1
H31C H 0.2251 0.8543 0.3637 0.209 Uiso 0.40 1 calc PR D 1
C31B C 0.1565(16) 0.9256(16) 0.4753(8) 0.154(9) Uani 0.60 1 d P D 2
H31D H 0.1133 0.9390 0.4930 0.231 Uiso 0.60 1 calc PR D 2
H31E H 0.1942 0.9639 0.4791 0.231 Uiso 0.60 1 calc PR D 2
H31F H 0.1768 0.8792 0.4873 0.231 Uiso 0.60 1 calc PR D 2
C32A C 0.120(2) 1.0129(12) 0.4326(13) 0.1225(16) Uani 0.40 1 d PD D 1
H32A H 0.0677 1.0270 0.4308 0.184 Uiso 0.40 1 calc PR D 1
H32B H 0.1477 1.0446 0.4120 0.184 Uiso 0.40 1 calc PR D 1
H32C H 0.1396 1.0181 0.4650 0.184 Uiso 0.40 1 calc PR D 1
C32B C 0.0992(14) 1.0126(10) 0.3964(9) 0.154(9) Uani 0.60 1 d PD D 2
H32D H 0.0862 1.0143 0.3627 0.231 Uiso 0.60 1 calc PR D 2
H32E H 0.1398 1.0466 0.4038 0.231 Uiso 0.60 1 calc PR D 2
H32F H 0.0561 1.0264 0.4140 0.231 Uiso 0.60 1 calc PR D 2
C33 C 0.1341(9) 0.6688(13) 0.4906(6) 0.196(9) Uani 1 1 d . . .
H33A H 0.1168 0.7182 0.4974 0.295 Uiso 1 1 calc R . .
H33B H 0.1876 0.6659 0.4973 0.295 Uiso 1 1 calc R . .
H33C H 0.1090 0.6336 0.5102 0.295 Uiso 1 1 calc R . .
C34 C 0.1510(11) 0.5566(11) 0.4127(7) 0.190(10) Uani 1 1 d . . .
H34A H 0.1279 0.5193 0.4319 0.285 Uiso 1 1 calc R . .
H34B H 0.2045 0.5567 0.4195 0.285 Uiso 1 1 calc R . .
H34C H 0.1408 0.5459 0.3794 0.285 Uiso 1 1 calc R . .
C35 C -0.0600(11) 0.5981(11) 0.4812(6) 0.180(8) Uani 1 1 d . . .
H35A H -0.0109 0.5960 0.4970 0.270 Uiso 1 1 calc R . .
H35B H -0.0852 0.5512 0.4849 0.270 Uiso 1 1 calc R . .
H35C H -0.0890 0.6370 0.4952 0.270 Uiso 1 1 calc R . .
C36 C -0.0574(12) 0.5258(8) 0.3900(6) 0.161(7) Uani 1 1 d . . .
H36A H -0.0715 0.5325 0.3567 0.242 Uiso 1 1 calc R . .
H36B H -0.0947 0.4959 0.4048 0.242 Uiso 1 1 calc R . .
H36C H -0.0093 0.5012 0.3930 0.242 Uiso 1 1 calc R . .
C37 C 0.4612(4) 0.7463(5) 0.1383(2) 0.0497(18) Uani 1 1 d . B .
H37 H 0.4077 0.7425 0.1283 0.060 Uiso 1 1 calc R . .
C38A C 0.4185(12) 0.8986(10) 0.1431(7) 0.066(2) Uani 0.60 1 d P E 1
C38B C 0.4073(13) 0.8874(13) 0.1311(8) 0.105(5) Uani 0.40 1 d PG E 2
C39B C 0.3874(13) 0.9480(13) 0.1570(6) 0.105(5) Uani 0.40 1 d PG E 2
H39B H 0.4127 0.9585 0.1862 0.126 Uiso 0.40 1 calc PR E 2
C41B C 0.3306(14) 0.9934(11) 0.1402(7) 0.105(5) Uani 0.40 1 d PG E 2
H41B H 0.3171 1.0349 0.1579 0.126 Uiso 0.40 1 calc PR E 2
C40B C 0.2936(13) 0.9781(12) 0.0975(7) 0.105(5) Uani 0.40 1 d PG E 2
H40B H 0.2548 1.0091 0.0861 0.126 Uiso 0.40 1 calc PR E 2
C42B C 0.3135(12) 0.9175(12) 0.0716(6) 0.105(5) Uani 0.40 1 d PG E 2
H42B H 0.2882 0.9070 0.0425 0.126 Uiso 0.40 1 calc PR E 2
C43B C 0.3703(13) 0.8721(11) 0.0884(7) 0.105(5) Uani 0.40 1 d PG E 2
H43B H 0.3838 0.8306 0.0707 0.126 Uiso 0.40 1 calc PR E 2
C39A C 0.3467(10) 0.8881(9) 0.1563(6) 0.066(2) Uani 0.60 1 d P E 1
H39A H 0.3349 0.8456 0.1735 0.079 Uiso 0.60 1 calc PR E 1
C40A C 0.2920(11) 0.9378(8) 0.1449(6) 0.066(2) Uani 0.60 1 d P E 1
H40A H 0.2435 0.9317 0.1557 0.079 Uiso 0.60 1 calc PR E 1
C41A C 0.3101(11) 0.9981(9) 0.1168(6) 0.066(2) Uani 0.60 1 d P E 1
H41A H 0.2725 1.0310 0.1059 0.079 Uiso 0.60 1 calc PR E 1
C42A C 0.3810(10) 1.0092(9) 0.1054(6) 0.066(2) Uani 0.60 1 d P E 1
H42A H 0.3924 1.0519 0.0883 0.079 Uiso 0.60 1 calc PR E 1
C43A C 0.4379(11) 0.9610(8) 0.1176(6) 0.066(2) Uani 0.60 1 d P E 1
H43A H 0.4873 0.9696 0.1092 0.079 Uiso 0.60 1 calc PR E 1
C44 C 0.4976(6) 0.8435(5) 0.2220(3) 0.065(3) Uani 1 1 d . E .
C45 C 0.5493(7) 0.8873(6) 0.2441(4) 0.079(3) Uani 1 1 d . . .
H45 H 0.5833 0.9123 0.2254 0.094 Uiso 1 1 calc R E .
C46 C 0.5551(8) 0.8970(7) 0.2917(4) 0.089(4) Uani 1 1 d . E .
H46 H 0.5918 0.9280 0.3059 0.107 Uiso 1 1 calc R . .
C47 C 0.5064(9) 0.8609(7) 0.3179(5) 0.108(5) Uani 1 1 d . . .
H47 H 0.5094 0.8668 0.3510 0.129 Uiso 1 1 calc R E .
C48 C 0.4540(9) 0.8169(8) 0.2986(4) 0.104(4) Uani 1 1 d . E .
H48 H 0.4213 0.7919 0.3182 0.124 Uiso 1 1 calc R . .
C49 C 0.4471(6) 0.8077(6) 0.2503(4) 0.083(3) Uani 1 1 d . . .
H49 H 0.4090 0.7779 0.2366 0.099 Uiso 1 1 calc R E .
C50 C 0.5349(5) 0.6528(5) 0.2119(3) 0.053(2) Uani 1 1 d . E .
C51 C 0.5934(6) 0.6968(6) 0.2276(3) 0.072(3) Uani 1 1 d . . .
H51 H 0.6153 0.7292 0.2062 0.086 Uiso 1 1 calc R E .
C52 C 0.6203(7) 0.6945(7) 0.2740(4) 0.090(4) Uani 1 1 d . E .
H52 H 0.6607 0.7245 0.2842 0.108 Uiso 1 1 calc R . .
C53 C 0.5882(9) 0.6489(8) 0.3045(4) 0.111(5) Uani 1 1 d . . .
H53 H 0.6057 0.6472 0.3364 0.133 Uiso 1 1 calc R E .
C54 C 0.5294(8) 0.6043(8) 0.2891(4) 0.101(4) Uani 1 1 d . E .
H54 H 0.5072 0.5719 0.3103 0.121 Uiso 1 1 calc R . .
C55 C 0.5039(6) 0.6077(6) 0.2429(3) 0.075(3) Uani 1 1 d . . .
H55 H 0.4636 0.5776 0.2327 0.090 Uiso 1 1 calc R E .
C56 C 0.4289(5) 0.5960(5) 0.1409(3) 0.047(2) Uani 1 1 d . E .
C57 C 0.3622(5) 0.6022(6) 0.1630(4) 0.065(3) Uani 1 1 d . . .
H57 H 0.3552 0.6400 0.1852 0.078 Uiso 1 1 calc R E .
C58 C 0.3075(6) 0.5537(7) 0.1527(5) 0.087(4) Uani 1 1 d . E .
H58 H 0.2622 0.5573 0.1681 0.104 Uiso 1 1 calc R . .
C59 C 0.3169(8) 0.4989(8) 0.1200(5) 0.093(4) Uani 1 1 d . . .
H59 H 0.2783 0.4647 0.1135 0.111 Uiso 1 1 calc R E .
C60 C 0.3803(8) 0.4938(7) 0.0975(4) 0.091(4) Uani 1 1 d . E .
H60 H 0.3857 0.4571 0.0744 0.109 Uiso 1 1 calc R . .
C61 C 0.4383(6) 0.5423(5) 0.1079(3) 0.065(3) Uani 1 1 d . . .
H61 H 0.4835 0.5383 0.0924 0.078 Uiso 1 1 calc R E .
C62 C 0.6332(7) 0.5178(6) 0.1677(4) 0.096(4) Uani 1 1 d . E .
H62A H 0.6420 0.5396 0.1989 0.144 Uiso 1 1 calc R . .
H62B H 0.6688 0.4784 0.1634 0.144 Uiso 1 1 calc R . .
H62C H 0.5829 0.4980 0.1651 0.144 Uiso 1 1 calc R . .
C63 C 0.6509(8) 0.5409(7) 0.0638(5) 0.114(5) Uani 1 1 d . E .
H63A H 0.6051 0.5141 0.0564 0.170 Uiso 1 1 calc R . .
H63B H 0.6926 0.5068 0.0654 0.170 Uiso 1 1 calc R . .
H63C H 0.6586 0.5773 0.0392 0.170 Uiso 1 1 calc R . .
C64 C 0.7314(6) 0.6392(7) 0.1354(5) 0.104(4) Uani 1 1 d . E .
H64A H 0.7345 0.6808 0.1140 0.157 Uiso 1 1 calc R . .
H64B H 0.7737 0.6067 0.1315 0.157 Uiso 1 1 calc R . .
H64C H 0.7321 0.6569 0.1679 0.157 Uiso 1 1 calc R . .
C65 C 0.6520(7) 0.7560(10) -0.0771(3) 0.121(5) Uani 1 1 d . . .
H65A H 0.6058 0.7839 -0.0787 0.181 Uiso 1 1 calc R B .
H65B H 0.6474 0.7140 -0.0983 0.181 Uiso 1 1 calc R . .
H65C H 0.6926 0.7873 -0.0866 0.181 Uiso 1 1 calc R . .
C66 C 0.7594(7) 0.6720(10) -0.0163(5) 0.136(6) Uani 1 1 d . . .
H66A H 0.7939 0.6973 -0.0362 0.204 Uiso 1 1 calc R B .
H66B H 0.7499 0.6228 -0.0287 0.204 Uiso 1 1 calc R . .
H66C H 0.7810 0.6686 0.0158 0.204 Uiso 1 1 calc R . .
C67A C 0.6692(12) 0.9548(9) 0.0344(8) 0.115(8) Uani 0.60 1 d PD B 1
H67A H 0.6276 0.9556 0.0111 0.173 Uiso 0.60 1 calc PR B 1
H67B H 0.7042 0.9936 0.0272 0.173 Uiso 0.60 1 calc PR B 1
H67C H 0.6508 0.9627 0.0658 0.173 Uiso 0.60 1 calc PR B 1
C67B C 0.732(2) 0.9191(16) 0.0054(13) 0.133(13) Uani 0.40 1 d PDU B 2
H67D H 0.7376 0.9081 -0.0279 0.199 Uiso 0.40 1 calc PR B 2
H67E H 0.7693 0.9547 0.0161 0.199 Uiso 0.40 1 calc PR B 2
H67F H 0.6824 0.9394 0.0096 0.199 Uiso 0.40 1 calc PR B 2
C68A C 0.7829(15) 0.857(2) 0.0849(8) 0.115(8) Uani 0.60 1 d PD B 1
H68A H 0.7558 0.8587 0.1139 0.173 Uiso 0.60 1 calc PR B 1
H68B H 0.8185 0.8978 0.0850 0.173 Uiso 0.60 1 calc PR B 1
H68C H 0.8094 0.8109 0.0830 0.173 Uiso 0.60 1 calc PR B 1
C68B C 0.7696(17) 0.846(2) 0.1026(12) 0.086(13) Uani 0.40 1 d P B 2
H68D H 0.7252 0.8461 0.1210 0.128 Uiso 0.40 1 calc PR B 2
H68E H 0.7957 0.8925 0.1068 0.128 Uiso 0.40 1 calc PR B 2
H68F H 0.8022 0.8059 0.1133 0.128 Uiso 0.40 1 calc PR B 2
C69 C 0.3322(6) 0.6655(9) 0.0191(5) 0.119(5) Uani 1 1 d . F .
H69A H 0.3375 0.6673 0.0534 0.178 Uiso 1 1 calc R . .
H69B H 0.3141 0.6173 0.0092 0.178 Uiso 1 1 calc R . .
H69C H 0.2969 0.7030 0.0079 0.178 Uiso 1 1 calc R . .
C70A C 0.4409(15) 0.6423(15) -0.0639(7) 0.1041(12) Uani 0.50 1 d PD F 1
H70A H 0.4199 0.6740 -0.0888 0.156 Uiso 0.50 1 calc PR F 1
H70B H 0.4173 0.5942 -0.0661 0.156 Uiso 0.50 1 calc PR F 1
H70C H 0.4942 0.6370 -0.0675 0.156 Uiso 0.50 1 calc PR F 1
C70B C 0.3993(14) 0.6850(17) -0.0727(5) 0.1041(12) Uani 0.50 1 d PD F 2
H70D H 0.3749 0.7314 -0.0808 0.156 Uiso 0.50 1 calc PR F 2
H70E H 0.3658 0.6444 -0.0808 0.156 Uiso 0.50 1 calc PR F 2
H70F H 0.4444 0.6802 -0.0902 0.156 Uiso 0.50 1 calc PR F 2
C71A C 0.3485(13) 0.8714(15) 0.0104(8) 0.098(3) Uani 0.50 1 d P B 1
H71A H 0.3137 0.8403 -0.0078 0.147 Uiso 0.50 1 calc PR B 1
H71B H 0.3417 0.9224 0.0007 0.147 Uiso 0.50 1 calc PR B 1
H71C H 0.3395 0.8667 0.0439 0.147 Uiso 0.50 1 calc PR B 1
C71B C 0.3564(9) 0.8570(16) -0.0553(10) 0.129(4) Uani 0.50 1 d PD B 2
H71D H 0.3464 0.8173 -0.0778 0.194 Uiso 0.50 1 calc PR B 2
H71E H 0.3540 0.9040 -0.0718 0.194 Uiso 0.50 1 calc PR B 2
H71F H 0.3194 0.8561 -0.0312 0.194 Uiso 0.50 1 calc PR B 2
C72A C 0.4708(14) 0.8836(15) -0.0594(8) 0.098(3) Uani 0.50 1 d P B 1
H72A H 0.5244 0.8909 -0.0580 0.147 Uiso 0.50 1 calc PR B 1
H72B H 0.4460 0.9304 -0.0653 0.147 Uiso 0.50 1 calc PR B 1
H72C H 0.4571 0.8494 -0.0848 0.147 Uiso 0.50 1 calc PR B 1
C72B C 0.4990(17) 0.9243(14) -0.0025(10) 0.122(10) Uani 0.50 1 d P B 2
H72D H 0.4809 0.9351 0.0287 0.183 Uiso 0.50 1 calc PR B 2
H72E H 0.4892 0.9661 -0.0233 0.183 Uiso 0.50 1 calc PR B 2
H72F H 0.5523 0.9149 0.0002 0.183 Uiso 0.50 1 calc PR B 2

loop_
_atom_site_aniso_label
_atom_site_aniso_U_11
_atom_site_aniso_U_22
_atom_site_aniso_U_33
_atom_site_aniso_U_23
_atom_site_aniso_U_13
_atom_site_aniso_U_12
Sm1 0.0526(3) 0.0531(3) 0.0607(3) -0.0049(3) -0.0046(2) -0.0007(3)
Sm2 0.0514(3) 0.0661(3) 0.0493(2) -0.0073(3) 0.00717(18) -0.0121(3)
S1 0.0600(16) 0.0433(15) 0.142(3) 0.0055(16) 0.0268(17) -0.0017(13)
S2 0.086(2) 0.0721(18) 0.0795(18) -0.0185(14) 0.0348(16) -0.0271(16)
P1 0.0524(15) 0.0413(14) 0.0829(17) 0.0122(12) 0.0150(13) 0.0035(12)
P2 0.0473(13) 0.0443(13) 0.0462(12) 0.0020(10) 0.0048(10) 0.0043(10)
P3 0.0677(18) 0.0485(14) 0.0605(15) 0.0004(11) 0.0254(13) -0.0043(13)
P4 0.0437(13) 0.0496(14) 0.0528(13) -0.0041(11) 0.0078(11) -0.0056(11)
Si1 0.0532(15) 0.0482(15) 0.0697(16) -0.0057(12) -0.0031(13) 0.0108(13)
Si2 0.101(3) 0.083(2) 0.076(2) -0.0299(18) -0.0080(19) -0.021(2)
Si3 0.122(3) 0.125(4) 0.121(3) -0.040(3) 0.013(3) -0.066(3)
Si4 0.097(3) 0.120(3) 0.132(3) 0.038(3) 0.020(3) 0.014(3)
Si5 0.112(3) 0.085(2) 0.094(2) 0.021(2) -0.021(2) -0.003(2)
Si6 0.0500(16) 0.0590(18) 0.108(2) -0.0113(16) 0.0103(15) 0.0042(14)
Si7 0.0661(19) 0.128(3) 0.0736(18) -0.0150(18) 0.0229(15) -0.0139(19)
Si8A 0.059(4) 0.084(5) 0.098(5) 0.024(4) 0.012(4) -0.018(4)
Si8B 0.073(8) 0.101(9) 0.071(6) 0.014(6) 0.000(5) -0.025(6)
Si9A 0.090(6) 0.124(8) 0.077(5) -0.038(5) -0.028(5) 0.022(5)
Si9B 0.095(7) 0.125(8) 0.165(11) 0.068(9) -0.025(8) -0.012(6)
Si10 0.091(3) 0.120(3) 0.104(3) -0.006(2) 0.029(2) -0.017(2)
N1 0.047(4) 0.038(4) 0.054(3) 0.001(3) -0.004(3) -0.002(4)
N2 0.084(6) 0.080(6) 0.059(5) -0.012(4) -0.002(4) -0.027(5)
N3 0.082(6) 0.074(6) 0.059(5) 0.014(4) 0.008(4) 0.015(5)
N4 0.051(5) 0.050(5) 0.064(5) -0.012(4) 0.004(4) -0.005(4)
N5 0.064(5) 0.116(7) 0.061(5) -0.015(5) 0.023(4) -0.031(5)
N6 0.060(5) 0.109(8) 0.059(4) -0.022(5) 0.003(3) 0.005(6)
C1 0.045(5) 0.045(5) 0.059(5) 0.012(4) 0.005(4) -0.002(4)
C2 0.073(3) 0.056(3) 0.172(5) -0.009(3) -0.028(3) 0.016(3)
C3 0.073(3) 0.056(3) 0.172(5) -0.009(3) -0.028(3) 0.016(3)
C4 0.073(3) 0.056(3) 0.172(5) -0.009(3) -0.028(3) 0.016(3)
C5 0.073(3) 0.056(3) 0.172(5) -0.009(3) -0.028(3) 0.016(3)
C6 0.073(3) 0.056(3) 0.172(5) -0.009(3) -0.028(3) 0.016(3)
C7 0.073(3) 0.056(3) 0.172(5) -0.009(3) -0.028(3) 0.016(3)
C8 0.057(6) 0.076(8) 0.090(8) 0.029(7) 0.022(6) 0.026(6)
C9 0.084(8) 0.108(10) 0.077(8) 0.032(7) 0.032(6) 0.026(8)
C10 0.097(10) 0.162(14) 0.079(9) 0.015(9) 0.026(7) 0.030(10)
C11 0.112(14) 0.20(2) 0.109(12) 0.065(13) 0.038(10) 0.056(13)
C12 0.083(9) 0.161(16) 0.155(14) 0.097(13) 0.057(9) 0.018(11)
C13 0.097(9) 0.141(12) 0.138(11) 0.073(11) 0.056(8) 0.034(10)
C14 0.059(6) 0.041(5) 0.046(5) -0.009(4) 0.002(4) -0.003(4)
C15 0.060(6) 0.056(6) 0.077(6) -0.003(5) 0.006(5) 0.001(5)
C16 0.070(7) 0.075(8) 0.129(10) -0.004(7) 0.026(7) -0.020(7)
C17 0.085(9) 0.050(7) 0.123(10) -0.016(6) 0.009(7) -0.019(6)
C18 0.082(9) 0.055(7) 0.142(11) -0.047(7) -0.002(8) 0.007(6)
C19 0.062(7) 0.061(7) 0.109(8) -0.036(6) 0.008(6) -0.007(6)
C20 0.054(5) 0.073(7) 0.056(5) 0.011(5) 0.003(4) 0.022(5)
C21 0.077(7) 0.109(9) 0.049(6) 0.006(6) 0.009(5) 0.019(7)
C22 0.127(13) 0.185(18) 0.050(7) 0.013(8) 0.007(7) 0.035(12)
C23 0.116(14) 0.23(2) 0.080(10) 0.078(13) 0.030(9) 0.066(14)
C24 0.107(11) 0.151(14) 0.122(12) 0.091(12) 0.027(10) 0.030(10)
C25 0.082(8) 0.077(8) 0.081(7) 0.028(6) 0.018(6) 0.008(6)
C26 0.060(6) 0.084(8) 0.081(7) -0.008(6) -0.013(5) 0.024(6)
C27 0.082(8) 0.043(6) 0.120(9) -0.001(6) -0.002(7) 0.004(6)
C28 0.054(6) 0.075(7) 0.084(7) -0.026(6) 0.009(5) 0.006(5)
C29 0.145(13) 0.172(15) 0.077(8) -0.031(9) -0.004(8) -0.041(12)
C30 0.168(16) 0.102(11) 0.154(14) -0.040(10) 0.033(12) 0.032(11)
C31A 0.07(2) 0.26(5) 0.09(2) -0.07(3) 0.010(17) -0.08(3)
C31B 0.166(19) 0.174(19) 0.118(13) 0.031(13) -0.051(12) -0.108(16)
C32A 0.122(3) 0.125(4) 0.121(3) -0.040(3) 0.013(3) -0.066(3)
C32B 0.166(19) 0.174(19) 0.118(13) 0.031(13) -0.051(12) -0.108(16)
C33 0.119(14) 0.29(3) 0.173(17) -0.015(17) -0.072(12) 0.001(16)
C34 0.166(18) 0.196(19) 0.213(19) 0.100(16) 0.065(15) 0.103(15)
C35 0.20(2) 0.194(19) 0.148(15) 0.032(14) 0.064(14) 0.000(16)
C36 0.26(2) 0.080(10) 0.139(14) 0.013(9) -0.018(14) -0.029(12)
C37 0.046(4) 0.049(5) 0.055(4) 0.007(5) 0.005(3) -0.007(5)
C38A 0.079(5) 0.044(4) 0.075(5) -0.004(3) 0.007(4) 0.008(4)
C38B 0.126(13) 0.099(12) 0.089(9) -0.007(8) -0.012(8) 0.047(9)
C39B 0.126(13) 0.099(12) 0.089(9) -0.007(8) -0.012(8) 0.047(9)
C41B 0.126(13) 0.099(12) 0.089(9) -0.007(8) -0.012(8) 0.047(9)
C40B 0.126(13) 0.099(12) 0.089(9) -0.007(8) -0.012(8) 0.047(9)
C42B 0.126(13) 0.099(12) 0.089(9) -0.007(8) -0.012(8) 0.047(9)
C43B 0.126(13) 0.099(12) 0.089(9) -0.007(8) -0.012(8) 0.047(9)
C39A 0.079(5) 0.044(4) 0.075(5) -0.004(3) 0.007(4) 0.008(4)
C40A 0.079(5) 0.044(4) 0.075(5) -0.004(3) 0.007(4) 0.008(4)
C41A 0.079(5) 0.044(4) 0.075(5) -0.004(3) 0.007(4) 0.008(4)
C42A 0.079(5) 0.044(4) 0.075(5) -0.004(3) 0.007(4) 0.008(4)
C43A 0.079(5) 0.044(4) 0.075(5) -0.004(3) 0.007(4) 0.008(4)
C44 0.083(8) 0.051(6) 0.062(6) 0.005(5) 0.031(6) 0.014(5)
C45 0.086(8) 0.063(7) 0.086(8) -0.009(6) -0.010(7) -0.009(6)
C46 0.120(11) 0.078(8) 0.068(8) -0.012(6) -0.007(7) 0.000(8)
C47 0.172(15) 0.079(9) 0.074(8) -0.019(7) 0.025(9) -0.016(9)
C48 0.155(13) 0.102(10) 0.058(7) -0.009(7) 0.054(8) -0.003(10)
C49 0.093(8) 0.077(7) 0.081(7) -0.021(6) 0.035(6) -0.011(6)
C50 0.047(5) 0.055(6) 0.055(5) -0.005(5) -0.001(4) -0.001(5)
C51 0.078(7) 0.070(7) 0.065(6) -0.004(5) -0.020(5) -0.004(6)
C52 0.107(9) 0.088(9) 0.073(7) -0.008(7) -0.026(7) 0.003(8)
C53 0.146(13) 0.113(11) 0.071(8) 0.000(8) -0.035(8) 0.003(10)
C54 0.127(12) 0.108(10) 0.065(8) 0.016(7) -0.019(7) -0.025(9)
C55 0.088(8) 0.073(7) 0.061(6) 0.015(5) -0.024(6) -0.011(6)
C56 0.052(6) 0.043(5) 0.046(5) 0.003(4) -0.006(4) -0.011(4)
C57 0.044(6) 0.066(7) 0.084(7) 0.004(5) 0.009(5) 0.000(5)
C58 0.043(6) 0.087(9) 0.130(11) 0.018(8) 0.001(6) -0.001(6)
C59 0.086(10) 0.096(10) 0.092(9) 0.033(8) -0.032(8) -0.044(8)
C60 0.108(10) 0.077(8) 0.085(8) -0.003(6) -0.015(8) -0.036(8)
C61 0.058(6) 0.064(7) 0.073(7) -0.002(5) 0.001(5) -0.009(5)
C62 0.090(9) 0.061(7) 0.137(11) 0.002(7) -0.002(8) 0.020(6)
C63 0.114(11) 0.089(9) 0.141(11) -0.052(8) 0.040(9) 0.005(8)
C64 0.048(6) 0.089(9) 0.175(13) 0.000(9) -0.008(7) 0.007(6)
C65 0.125(10) 0.174(14) 0.064(6) -0.003(10) 0.019(6) 0.017(12)
C66 0.082(9) 0.193(16) 0.136(12) -0.003(11) 0.049(9) 0.014(10)
C67A 0.119(15) 0.101(13) 0.123(15) 0.027(12) -0.031(12) -0.059(12)
C67B 0.13(2) 0.122(19) 0.141(19) 0.017(17) -0.023(16) -0.014(16)
C68A 0.119(15) 0.101(13) 0.123(15) 0.027(12) -0.031(12) -0.059(12)
C68B 0.043(16) 0.09(3) 0.12(3) -0.05(3) -0.019(17) -0.006(18)
C69 0.061(8) 0.186(15) 0.110(10) -0.007(10) 0.015(7) -0.025(9)
C70A 0.091(3) 0.120(3) 0.104(3) -0.006(2) 0.029(2) -0.017(2)
C70B 0.091(3) 0.120(3) 0.104(3) -0.006(2) 0.029(2) -0.017(2)
C71A 0.090(6) 0.124(8) 0.077(5) -0.038(5) -0.028(5) 0.022(5)
C71B 0.095(7) 0.125(8) 0.165(11) 0.068(9) -0.025(8) -0.012(6)
C72A 0.090(6) 0.124(8) 0.077(5) -0.038(5) -0.028(5) 0.022(5)
C72B 0.13(2) 0.10(2) 0.14(2) -0.010(18) 0.03(2) 0.005(19)

loop_
_atom_type_symbol
_atom_type_description
_atom_type_scat_dispersion_real
_atom_type_scat_dispersion_imag
_atom_type_scat_source
C C 0.0033 0.0016 'International Tables Vol C Tables 4.2.6.8 and 6.1.1.4'
H H 0.0000 0.0000 'International Tables Vol C Tables 4.2.6.8 and 6.1.1.4'
Sm Sm -0.1638 3.4418 'International Tables Vol C Tables 4.2.6.8 and 6.1.1.4'
N N 0.0061 0.0033 'International Tables Vol C Tables 4.2.6.8 and 6.1.1.4'
P P 0.1023 0.0942 'International Tables Vol C Tables 4.2.6.8 and 6.1.1.4'
S S 0.1246 0.1234 'International Tables Vol C Tables 4.2.6.8 and 6.1.1.4'
Si Si 0.0817 0.0704 'International Tables Vol C Tables 4.2.6.8 and 6.1.1.4'

loop_
_geom_angle_atom_site_label_1
_geom_angle_atom_site_label_2
_geom_angle_atom_site_label_3
_geom_angle
N3 Sm1 N2 105.8(3)
N3 Sm1 N1 113.6(3)
N2 Sm1 N1 119.5(3)
N3 Sm1 C1 92.9(3)
N2 Sm1 C1 155.9(3)
N1 Sm1 C1 63.4(2)
N3 Sm1 S1 132.0(2)
N2 Sm1 S1 91.1(2)
N1 Sm1 S1 94.51(16)
C1 Sm1 S1 65.00(17)
N3 Sm1 P2 104.5(2)
N2 Sm1 P2 145.5(2)
N1 Sm1 P2 29.85(16)
C1 Sm1 P2 33.63(17)
S1 Sm1 P2 80.71(8)
N3 Sm1 P1 108.0(2)
N2 Sm1 P1 126.4(2)
N1 Sm1 P1 82.11(15)
C1 Sm1 P1 30.38(17)
S1 Sm1 P1 35.99(7)
P2 Sm1 P1 56.49(6)
N6 Sm2 N5 105.3(3)
N6 Sm2 N4 124.3(3)
N5 Sm2 N4 115.4(3)
N6 Sm2 C37 94.1(2)
N5 Sm2 C37 155.0(3)
N4 Sm2 C37 62.7(2)
N6 Sm2 S2 121.8(2)
N5 Sm2 S2 89.8(2)
N4 Sm2 S2 95.51(17)
C37 Sm2 S2 66.31(18)
N6 Sm2 P4 110.7(2)
N5 Sm2 P4 141.6(2)
N4 Sm2 P4 29.66(17)
C37 Sm2 P4 33.18(18)
S2 Sm2 P4 82.59(7)
N6 Sm2 P3 103.7(2)
N5 Sm2 P3 126.3(2)
N4 Sm2 P3 81.79(17)
C37 Sm2 P3 30.94(18)
S2 Sm2 P3 36.57(7)
P4 Sm2 P3 56.89(6)
P1 S1 Sm1 84.58(11)
P3 S2 Sm2 86.19(12)
C1 P1 C2 107.4(5)
C1 P1 C8 113.8(5)
C2 P1 C8 101.9(6)
C1 P1 S1 111.6(3)
C2 P1 S1 111.1(4)
C8 P1 S1 110.5(4)
C1 P1 Sm1 55.5(3)
C2 P1 Sm1 109.1(5)
C8 P1 Sm1 148.9(3)
S1 P1 Sm1 59.43(10)
N1 P2 C1 110.5(4)
N1 P2 C14 113.5(4)
C1 P2 C14 104.9(4)
N1 P2 C20 109.4(4)
C1 P2 C20 111.7(4)
C14 P2 C20 106.7(4)
N1 P2 Sm1 49.2(2)
C1 P2 Sm1 61.5(3)
C14 P2 Sm1 121.7(3)
C20 P2 Sm1 131.4(4)
C37 P3 C38A 110.1(7)
C37 P3 C44 116.4(4)
C38A P3 C44 101.6(7)
C37 P3 C38B 98.0(8)
C44 P3 C38B 112.4(7)
C37 P3 S2 111.1(3)
C38A P3 S2 110.3(7)
C44 P3 S2 107.0(4)
C38B P3 S2 112.0(9)
C37 P3 Sm2 56.6(2)
C38A P3 Sm2 112.3(6)
C44 P3 Sm2 145.8(3)
C38B P3 Sm2 101.9(7)
S2 P3 Sm2 57.24(10)
N4 P4 C37 110.6(4)
N4 P4 C50 110.3(4)
C37 P4 C50 113.3(4)
N4 P4 C56 113.1(4)
C37 P4 C56 103.5(4)
C50 P4 C56 105.8(4)
N4 P4 Sm2 48.5(3)
C37 P4 Sm2 62.5(2)
C50 P4 Sm2 135.5(3)
C56 P4 Sm2 118.4(3)
N1 Si1 C28 110.7(4)
N1 Si1 C27 108.3(4)
C28 Si1 C27 108.0(5)
N1 Si1 C26 114.1(4)
C28 Si1 C26 106.9(5)
C27 Si1 C26 108.7(5)
N2 Si2 C29 118.3(6)
N2 Si2 C30 116.8(6)
C29 Si2 C30 107.4(7)
N2 Si3 C31B 115.2(8)
N2 Si3 C32A 123.1(12)
C31B Si3 C32A 69.4(15)
N2 Si3 C32B 107.0(8)
C31B Si3 C32B 102.6(13)
N2 Si3 C31A 110.0(10)
C31B Si3 C31A 93.6(14)
C32A Si3 C31A 126.7(15)
C32B Si3 C31A 127.8(15)
N3 Si4 C34 116.4(8)
N3 Si4 C33 115.8(7)
C34 Si4 C33 109.6(9)
N3 Si5 C35 114.5(7)
N3 Si5 C36 112.9(7)
C35 Si5 C36 105.3(8)
N4 Si6 C62 113.9(5)
N4 Si6 C64 109.1(5)
C62 Si6 C64 108.9(6)
N4 Si6 C63 108.0(5)
C62 Si6 C63 108.1(6)
C64 Si6 C63 108.9(6)
N5 Si7 C66 116.7(6)
N5 Si7 C65 116.6(6)
C66 Si7 C65 106.5(6)
N5 Si8A C67A 120.4(8)
N5 Si8A C68A 108.4(12)
C67A Si8A C68A 109.7(16)
N5 Si8B C68B 117.7(13)
N5 Si8B C67B 103.5(14)
C68B Si8B C67B 116(2)
N6 Si9A C71A 121.3(12)
N6 Si9A C72A 112.1(10)
C71A Si9A C72A 109.7(12)
N6 Si9B C72B 114.9(12)
N6 Si9B C71B 115.8(10)
C72B Si9B C71B 118.2(15)
N6 Si10 C70A 118.1(9)
N6 Si10 C69 116.8(6)
C70A Si10 C69 117.4(9)
N6 Si10 C70B 107.0(9)
C69 Si10 C70B 102.1(9)
P2 N1 Si1 130.4(4)
P2 N1 Sm1 101.0(3)
Si1 N1 Sm1 127.9(3)
Si3 N2 Si2 123.6(5)
Si3 N2 Sm1 134.9(5)
Si2 N2 Sm1 101.1(4)
Si4 N3 Si5 127.7(5)
Si4 N3 Sm1 105.4(4)
Si5 N3 Sm1 126.9(5)
P4 N4 Si6 130.2(5)
P4 N4 Sm2 101.9(4)
Si6 N4 Sm2 127.3(4)
Si7 N5 Si8B 114.3(6)
Si7 N5 Si8A 124.8(5)
Si7 N5 Sm2 104.2(4)
Si8B N5 Sm2 138.0(6)
Si8A N5 Sm2 129.7(5)
Si9A N6 Si10 132.4(7)
Si10 N6 Si9B 123.7(6)
Si9A N6 Sm2 112.1(6)
Si10 N6 Sm2 113.0(5)
Si9B N6 Sm2 122.1(6)
P1 C1 P2 126.6(5)
P1 C1 Sm1 94.2(4)
P2 C1 Sm1 84.8(3)
C3 C2 C7 116.4(11)
C3 C2 P1 123.8(10)
C7 C2 P1 119.8(8)
C2 C3 C4 122.1(12)
C5 C4 C3 120.6(11)
C4 C5 C6 119.4(11)
C5 C6 C7 119.4(11)
C2 C7 C6 122.2(11)
C9 C8 C13 121.4(12)
C9 C8 P1 118.6(8)
C13 C8 P1 120.1(11)
C8 C9 C10 120.9(13)
C11 C10 C9 119.5(17)
C10 C11 C12 122.5(16)
C13 C12 C11 116.8(14)
C8 C13 C12 118.9(16)
C15 C14 C19 117.7(9)
C15 C14 P2 120.8(7)
C19 C14 P2 121.4(7)
C14 C15 C16 121.4(10)
C17 C16 C15 119.8(11)
C16 C17 C18 119.6(10)
C19 C18 C17 119.6(10)
C18 C19 C14 121.8(10)
C25 C20 C21 119.8(9)
C25 C20 P2 118.4(8)
C21 C20 P2 121.7(8)
C22 C21 C20 118.9(13)
C23 C22 C21 121.0(16)
C22 C23 C24 121.3(15)
C23 C24 C25 118.8(16)
C20 C25 C24 120.2(13)
P3 C37 P4 127.6(5)
P3 C37 Sm2 92.4(3)
P4 C37 Sm2 84.3(3)
C39A C38A C43A 120.9(17)
C39A C38A P3 120.1(14)
C43A C38A P3 119.1(16)
C39B C38B C43B 120.0
C39B C38B P3 114.4(11)
C43B C38B P3 125.6(11)
C41B C39B C38B 120.0
C39B C41B C40B 120.0
C41B C40B C42B 120.0
C43B C42B C40B 120.0
C42B C43B C38B 120.0
C40A C39A C38A 121.4(17)
C39A C40A C41A 118.0(18)
C42A C41A C40A 120.0(18)
C41A C42A C43A 123.1(17)
C42A C43A C38A 116.4(18)
C45 C44 C49 117.2(10)
C45 C44 P3 123.7(8)
C49 C44 P3 119.0(9)
C44 C45 C46 123.7(12)
C47 C46 C45 117.5(13)
C48 C47 C46 122.2(12)
C47 C48 C49 120.6(12)
C48 C49 C44 118.8(11)
C55 C50 C51 118.5(9)
C55 C50 P4 124.9(7)
C51 C50 P4 116.6(7)
C50 C51 C52 121.2(11)
C53 C52 C51 119.1(12)
C52 C53 C54 120.2(12)
C55 C54 C53 119.5(12)
C50 C55 C54 121.5(11)
C61 C56 C57 120.3(9)
C61 C56 P4 117.6(7)
C57 C56 P4 121.9(7)
C58 C57 C56 119.4(10)
C57 C58 C59 120.7(11)
C60 C59 C58 120.3(12)
C59 C60 C61 120.3(12)
C56 C61 C60 118.9(11)

loop_
_geom_bond_atom_site_label_1
_geom_bond_atom_site_label_2
_geom_bond_distance
Sm1 N3 2.272(8)
Sm1 N2 2.311(8)
Sm1 N1 2.433(6)
Sm1 C1 2.786(8)
Sm1 S1 2.917(3)
Sm1 P2 3.157(2)
Sm1 P1 3.373(3)
Sm2 N6 2.270(7)
Sm2 N5 2.297(7)
Sm2 N4 2.426(7)
Sm2 C37 2.829(7)
Sm2 S2 2.853(3)
Sm2 P4 3.172(2)
Sm2 P3 3.385(2)
S1 P1 1.991(4)
S2 P3 2.021(4)
P1 C1 1.711(8)
P1 C2 1.814(12)
P1 C8 1.875(11)
P2 N1 1.600(7)
P2 C1 1.755(8)
P2 C14 1.812(9)
P2 C20 1.818(9)
P3 C37 1.742(9)
P3 C38A 1.795(19)
P3 C44 1.817(10)
P3 C38B 1.920(15)
P4 N4 1.604(7)
P4 C37 1.745(9)
P4 C50 1.816(9)
P4 C56 1.839(9)
Si1 N1 1.733(7)
Si1 C28 1.862(9)
Si1 C27 1.871(10)
Si1 C26 1.878(9)
Si2 N2 1.712(9)
Si2 C29 1.836(13)
Si2 C30 1.859(14)
Si3 N2 1.686(9)
Si3 C31B 1.82(2)
Si3 C32A 1.868(18)
Si3 C32B 1.908(17)
Si3 C31A 2.05(4)
Si4 N3 1.663(9)
Si4 C34 1.843(18)
Si4 C33 1.887(17)
Si5 N3 1.698(10)
Si5 C35 1.803(16)
Si5 C36 1.867(15)
Si6 N4 1.729(8)
Si6 C62 1.852(12)
Si6 C64 1.856(11)
Si6 C63 1.884(11)
Si7 N5 1.683(9)
Si7 C66 1.850(14)
Si7 C65 1.863(11)
Si8A N5 1.757(11)
Si8A C67A 1.821(16)
Si8A C68A 1.895(2)
Si8B N5 1.713(13)
Si8B C68B 1.82(3)
Si8B C67B 1.874(18)
Si9A N6 1.555(15)
Si9A C71A 1.78(3)
Si9A C72A 1.95(3)
Si9B N6 1.787(15)
Si9B C72B 1.81(3)
Si9B C71B 1.894(2)
Si10 N6 1.682(10)
Si10 C70A 1.837(16)
Si10 C69 1.877(11)
Si10 C70B 1.923(16)
C2 C3 1.341(14)
C2 C7 1.343(15)
C3 C4 1.387(14)
C4 C5 1.306(15)
C5 C6 1.350(15)
C6 C7 1.387(14)
C8 C9 1.356(16)
C8 C13 1.387(16)
C9 C10 1.408(15)
C10 C11 1.31(2)
C11 C12 1.45(2)
C12 C13 1.427(19)
C14 C15 1.371(12)
C14 C19 1.374(12)
C15 C16 1.380(14)
C16 C17 1.354(15)
C17 C18 1.391(15)
C18 C19 1.356(14)
C20 C25 1.376(14)
C20 C21 1.388(13)
C21 C22 1.381(16)
C22 C23 1.35(2)
C23 C24 1.36(2)
C24 C25 1.400(16)
C38A C39A 1.38(3)
C38A C43A 1.41(2)
C38B C39B 1.3900
C38B C43B 1.3900
C39B C41B 1.3900
C41B C40B 1.3900
C40B C42B 1.3900
C42B C43B 1.3900
C39A C40A 1.37(2)
C40A C41A 1.41(2)
C41A C42A 1.35(2)
C42A C43A 1.39(2)
C44 C45 1.365(14)
C44 C49 1.408(13)
C45 C46 1.368(14)
C46 C47 1.352(17)
C47 C48 1.343(17)
C48 C49 1.386(14)
C50 C55 1.351(13)
C50 C51 1.389(13)
C51 C52 1.390(13)
C52 C53 1.356(17)
C53 C54 1.395(17)
C54 C55 1.375(14)
C56 C61 1.378(12)
C56 C57 1.391(12)
C57 C58 1.352(15)
C58 C59 1.384(17)
C59 C60 1.345(17)
C60 C61 1.395(14)
